data_1569581
loop_
_publ_author_name
'Aryal, Sushant'
'Hone, Christopher A.'
'Polson, Matthew I. J.'
'Foley, Daniel J.'

_publ_section_title
;
 Enantioselective synthesis of hydantoins by chiral acid-catalysed
 condensation of glyoxals and ureas
;
_journal_issue 29
_journal_name_full 'Chemical Science'
_journal_page_first 7905
_journal_page_last 7912
_journal_paper_doi 10.1039/D3SC01656K
_journal_volume 14
_journal_year 2023
_chemical_absolute_configuration ad
_chemical_formula_moiety 'C23 H19 Br N2 O2'
_chemical_formula_sum 'C23 H19 Br N2 O2'
_chemical_formula_weight 435.31
_space_group_crystal_system monoclinic
_space_group_IT_number 4
_space_group_name_Hall 'P 2yb'
_space_group_name_H-M_alt 'P 1 21 1'
_atom_sites_solution_hydrogens geom
_atom_sites_solution_primary iterative
_audit_creation_date 2023-02-13
_audit_creation_method
;
Olex2 1.5
(compiled 2022.04.07 svn.rca3783a0 for OlexSys, GUI svn.r6498)
;
_audit_update_record
;
2023-02-13 deposited with the CCDC.	2023-06-20 downloaded from the CCDC.
;
_cell_angle_alpha 90
_cell_angle_beta 109.764(5)
_cell_angle_gamma 90
_cell_formula_units_Z 2
_cell_length_a 12.5962(6)
_cell_length_b 5.2216(2)
_cell_length_c 15.4025(6)
_cell_measurement_reflns_used 4200
_cell_measurement_temperature 120.0(2)
_cell_measurement_theta_max 74.1640
_cell_measurement_theta_min 3.0460
_cell_volume 953.38(8)
_computing_cell_refinement 'CrysAlisPro 1.171.42.49 (Rigaku OD, 2022)'
_computing_data_collection 'CrysAlisPro 1.171.42.49 (Rigaku OD, 2022)'
_computing_data_reduction 'CrysAlisPro 1.171.42.49 (Rigaku OD, 2022)'
_computing_molecular_graphics 'Olex2 1.5 (Dolomanov et al., 2009)'
_computing_publication_material 'Olex2 1.5 (Dolomanov et al., 2009)'
_computing_structure_refinement 'SHELXL 2019/2 (Sheldrick, 2015)'
_computing_structure_solution 'olex2.solve 1.5 (Bourhis et al., 2015)'
_diffrn_ambient_environment N~2~
_diffrn_ambient_temperature 120.0(2)
_diffrn_detector 'Hybrid Pixel Array Detector'
_diffrn_detector_area_resol_mean 10.0000
_diffrn_detector_type HyPix
_diffrn_measured_fraction_theta_full 0.993
_diffrn_measured_fraction_theta_max 0.953
_diffrn_measurement_details
;
List of Runs (angles in degrees, time in seconds):

  # Type    Start    End  Width  t~exp~   \w     \q     \k     \f   Frames
#--------------------------------------------------------------------------
  1  \w    -77.00  26.00   0.50   30.00    --  -47.20  92.00  58.00  206
  2  \w    -19.00  77.00   0.50   30.00    --   47.20 -92.00 -54.00  192
  3  \w    102.00 178.00   0.50  120.00    --  107.11  92.00  58.00  152
  4  \w    -60.00  26.00   0.50   30.00    --  -47.20  37.00  60.00  172
  5  \w   -120.00 -94.00   0.50   30.00    --  -47.20-125.00  30.00   52
  6  \w   -120.00 -94.00   0.50   30.00    --  -47.20-125.00   0.00   52
  7  \w   -120.00 -94.00   0.50   30.00    --  -47.20-125.00 -30.00   52
  8  \w     34.00 120.00   0.50  120.00    --  107.11 -37.00  30.00  172
  9  \w    110.00 178.00   0.50  120.00    --  107.11  77.00 120.00  136
 10  \w     32.00 120.00   0.50  120.00    --  107.11 -19.00  60.00  176
 11  \w    110.00 178.00   0.50  120.00    --  107.11  77.00   0.00  136
 12  \w    103.00 178.00   0.50  120.00    --  107.11  57.00-150.00  150
 13  \w    103.00 178.00   0.50  120.00    --  107.11  57.00  90.00  150
 14  \w     35.00  80.00   0.50  120.00    --  107.11 -92.00 -54.00   90
 15  \w     35.00 120.00   0.50   30.00    --   47.20  37.00  90.00  170
 16  \w     35.00 120.00   0.50   30.00    --   47.20  37.00 150.00  170
 17  \w     35.00 120.00   0.50   30.00    --   47.20  37.00 -30.00  170
 18  \w     35.00 120.00   0.50   30.00    --   47.20  37.00  30.00  170
 19  \w     34.00  95.00   0.50   30.00    --   47.20-125.00 -90.00  122
 20  \w     35.00 120.00   0.50   30.00    --   47.20  37.00-120.00  170
 21  \w     35.00 130.00   0.50  120.00    --  107.11 -77.00  60.00  190
 22  \w     95.00 141.00   0.50  120.00    --  107.11  37.00-180.00   92
;
_diffrn_measurement_device 'four-circle diffractometer'
_diffrn_measurement_device_type 'SuperNova, Dual, Cu at home/near, HyPix'
_diffrn_measurement_method '\w scans'
_diffrn_orient_matrix_type 'CrysAlisPro convention (1999,Acta A55,543-557)'
_diffrn_orient_matrix_UB_11 0.0682879000
_diffrn_orient_matrix_UB_12 0.0934966000
_diffrn_orient_matrix_UB_13 0.0978532000
_diffrn_orient_matrix_UB_21 0.0954828000
_diffrn_orient_matrix_UB_22 -0.1878409000
_diffrn_orient_matrix_UB_23 0.0029651000
_diffrn_orient_matrix_UB_31 0.0557881000
_diffrn_orient_matrix_UB_32 0.2075250000
_diffrn_orient_matrix_UB_33 -0.0412423000
_diffrn_radiation_monochromator mirror
_diffrn_radiation_probe x-ray
_diffrn_radiation_type 'Cu K\a'
_diffrn_radiation_wavelength 1.54184
_diffrn_reflns_av_R_equivalents 0.0828
_diffrn_reflns_av_unetI/netI 0.0795
_diffrn_reflns_Laue_measured_fraction_full 0.993
_diffrn_reflns_Laue_measured_fraction_max 0.953
_diffrn_reflns_limit_h_max 15
_diffrn_reflns_limit_h_min -15
_diffrn_reflns_limit_k_max 6
_diffrn_reflns_limit_k_min -4
_diffrn_reflns_limit_l_max 19
_diffrn_reflns_limit_l_min -18
_diffrn_reflns_number 8482
_diffrn_reflns_point_group_measured_fraction_full 0.883
_diffrn_reflns_point_group_measured_fraction_max 0.828
_diffrn_reflns_theta_full 67.684
_diffrn_reflns_theta_max 77.307
_diffrn_reflns_theta_min 3.049
_diffrn_source 'micro-focus sealed X-ray tube'
_diffrn_source_type 'SuperNova (Cu) X-ray Source'
_exptl_absorpt_coefficient_mu 3.112
_exptl_absorpt_correction_T_max 1.000
_exptl_absorpt_correction_T_min 0.666
_exptl_absorpt_correction_type gaussian
_exptl_absorpt_process_details
;
CrysAlisPro 1.171.42.49 (Rigaku Oxford Diffraction, 2022)
Numerical absorption correction based on gaussian integration over
a multifaceted crystal model
Empirical absorption correction using spherical harmonics,
implemented in SCALE3 ABSPACK scaling algorithm.
;
_exptl_crystal_colour colourless
_exptl_crystal_colour_primary colourless
_exptl_crystal_density_diffrn 1.516
_exptl_crystal_description prism
_exptl_crystal_F_000 444
_exptl_crystal_size_max 0.148
_exptl_crystal_size_mid 0.07
_exptl_crystal_size_min 0.037
_refine_diff_density_max 0.849
_refine_diff_density_min -0.910
_refine_diff_density_rms 0.098
_refine_ls_abs_structure_details
;
 Classical Flack method preferred over Parsons because s.u. lower.
;
_refine_ls_abs_structure_Flack 0.00(5)
_refine_ls_extinction_method none
_refine_ls_goodness_of_fit_ref 1.013
_refine_ls_hydrogen_treatment constr
_refine_ls_matrix_type full
_refine_ls_number_parameters 253
_refine_ls_number_reflns 3363
_refine_ls_number_restraints 1
_refine_ls_restrained_S_all 1.012
_refine_ls_R_factor_all 0.0759
_refine_ls_R_factor_gt 0.0651
_refine_ls_shift/su_max 0.001
_refine_ls_shift/su_mean 0.000
_refine_ls_structure_factor_coef Fsqd
_refine_ls_weighting_details 'w=1/[\s^2^(Fo^2^)+(0.1237P)^2^] where P=(Fo^2^+2Fc^2^)/3'
_refine_ls_weighting_scheme calc
_refine_ls_wR_factor_gt 0.1664
_refine_ls_wR_factor_ref 0.1760
_reflns_Friedel_coverage 0.562
_reflns_Friedel_fraction_full 0.742
_reflns_Friedel_fraction_max 0.671
_reflns_number_gt 2823
_reflns_number_total 3363
_reflns_threshold_expression 'I > 2\s(I)'
_cod_data_source_file d3sc01656k2.cif
_cod_data_source_block sar-07ra
_cod_original_cell_volume 953.38(7)
_cod_database_code 1569581
_shelx_shelxl_version_number 2019/2
_publ_section_exptl
;
Any special experimental details
;
_chemical_oxdiff_formula C23H19N2O2Br
_chemical_oxdiff_usercomment as-496
_shelx_space_group_comment
;
The symmetry employed for this shelxl refinement is uniquely defined
by the following loop, which should always be used as a source of
symmetry information in preference to the above space-group names.
They are only intended as comments.
;
_shelx_estimated_absorpt_t_max 0.894
_shelx_estimated_absorpt_t_min 0.656
_olex2_refinement_description
;
1. Fixed Uiso
 At 1.2 times of:
  All C(H) groups, All C(H,H) groups
2.a Ternary CH refined with riding coordinates:
 C5(H5)
2.b Secondary CH2 refined with riding coordinates:
 C"(H"A,H"B), C'(H'A,H'B)
2.c Aromatic/amide H refined with riding coordinates:
 C8*(H8*), C2'*(H2'*), C4"(H4"), C8(H8), C7*(H7*), C2"*(H2"*), C3'*(H3'*), C3"*
 (H3"*), C3"(H3"), C7(H7), C2"(H2"), C2'(H2'), C3'(H3'), C4'(H4')
;
_olex2_submission_special_instructions 'No special instructions were received'
_oxdiff_exptl_absorpt_empirical_details
;
Empirical correction (ABSPACK) includes:
- Absorption correction using spherical harmonics
- Frame scaling
;
_oxdiff_exptl_absorpt_empirical_full_max 2.698
_oxdiff_exptl_absorpt_empirical_full_min 0.404

loop_
_space_group_symop_operation_xyz
'x, y, z'
'-x, y+1/2, -z'

loop_
_atom_site_label
_atom_site_type_symbol
_atom_site_fract_x
_atom_site_fract_y
_atom_site_fract_z
_atom_site_U_iso_or_equiv
_atom_site_adp_type
_atom_site_occupancy
_atom_site_site_symmetry_order
_atom_site_calc_flag
_atom_site_refinement_flags_posn
_atom_site_refinement_flags_adp
_atom_site_refinement_flags_occupancy
_atom_site_disorder_assembly
_atom_site_disorder_group
Br01 Br 1.05571(7) 0.3863(3) 0.71722(5) 0.0421(3) Uani 1 1 d . . . . .
O1 O 0.4800(5) 0.1218(12) 0.2392(4) 0.0389(14) Uani 1 1 d . . . . .
O2 O 0.5150(6) 0.8011(12) 0.4354(4) 0.0427(16) Uani 1 1 d . . . . .
N3 N 0.4730(6) 0.4403(13) 0.3412(4) 0.0353(19) Uani 1 1 d . . . . .
N1 N 0.6267(5) 0.406(2) 0.3033(4) 0.0343(14) Uani 1 1 d . . . . .
C8* C 0.8389(8) 0.3088(17) 0.5864(6) 0.039(2) Uani 1 1 d . . . . .
H8* H 0.837493 0.164677 0.623689 0.046 Uiso 1 1 calc R U . . .
C2'* C 0.5913(8) 0.7060(19) 0.1384(6) 0.039(2) Uani 1 1 d . . . . .
H2'* H 0.535913 0.705187 0.167671 0.047 Uiso 1 1 calc R U . . .
C2 C 0.5234(7) 0.3046(16) 0.2883(5) 0.0335(19) Uani 1 1 d . . . . .
C" C 0.3612(6) 0.378(3) 0.3431(5) 0.0391(17) Uani 1 1 d . . . . .
H"A H 0.348953 0.470144 0.395077 0.047 Uiso 1 1 calc R U . . .
H"B H 0.357602 0.192167 0.354376 0.047 Uiso 1 1 calc R U . . .
C1' C 0.6808(8) 0.5364(18) 0.1680(6) 0.0371(19) Uani 1 1 d . . . . .
C9 C 0.9311(7) 0.4671(17) 0.6093(5) 0.036(2) Uani 1 1 d . . . . .
C4 C 0.5381(7) 0.6417(18) 0.3876(5) 0.0354(19) Uani 1 1 d . . . . .
C4" C 0.0863(9) 0.570(2) 0.0967(6) 0.047(2) Uani 1 1 d . . . . .
H4" H 0.024758 0.613246 0.042989 0.056 Uiso 1 1 calc R U . . .
C8 C 0.9354(8) 0.6810(18) 0.5568(6) 0.0371(19) Uani 1 1 d . . . . .
H8 H 0.999355 0.790787 0.574207 0.045 Uiso 1 1 calc R U . . .
C' C 0.6961(7) 0.350(2) 0.2470(5) 0.037(2) Uani 1 1 d . . . . .
H'A H 0.678077 0.175511 0.221401 0.044 Uiso 1 1 calc R U . . .
H'B H 0.776302 0.351681 0.287046 0.044 Uiso 1 1 calc R U . . .
C7* C 0.7474(8) 0.363(3) 0.5078(5) 0.043(2) Uani 1 1 d . . . . .
H7* H 0.683266 0.254175 0.491058 0.051 Uiso 1 1 calc R U . . .
C2"* C 0.1700(8) 0.2990(17) 0.2275(6) 0.040(2) Uani 1 1 d . . . . .
H2"* H 0.164751 0.154673 0.263446 0.048 Uiso 1 1 calc R U . . .
C3'* C 0.5808(8) 0.874(3) 0.0682(5) 0.0460(19) Uani 1 1 d . . . . .
H3'* H 0.518279 0.987714 0.048505 0.055 Uiso 1 1 calc R U . . .
C6 C 0.7485(8) 0.5739(17) 0.4533(5) 0.0331(18) Uani 1 1 d . . . . .
C5 C 0.6489(7) 0.6233(17) 0.3667(6) 0.0336(18) Uani 1 1 d . . . . .
H5 H 0.661281 0.782632 0.335359 0.040 Uiso 1 1 calc R U . . .
C3"* C 0.0804(8) 0.361(3) 0.1484(6) 0.046(2) Uani 1 1 d . . . . .
H3"* H 0.014665 0.256639 0.130039 0.056 Uiso 1 1 calc R U . . .
C3" C 0.1822(9) 0.716(2) 0.1236(7) 0.048(2) Uani 1 1 d . . . . .
H3" H 0.187249 0.860105 0.087316 0.058 Uiso 1 1 calc R U . . .
C7 C 0.8432(8) 0.7288(19) 0.4783(6) 0.040(2) Uani 1 1 d . . . . .
H7 H 0.845099 0.871777 0.440724 0.048 Uiso 1 1 calc R U . . .
C2" C 0.2712(8) 0.6596(19) 0.2019(6) 0.042(2) Uani 1 1 d . . . . .
H2" H 0.335897 0.766846 0.220226 0.050 Uiso 1 1 calc R U . . .
C2' C 0.7607(8) 0.542(2) 0.1236(6) 0.042(2) Uani 1 1 d . . . . .
H2' H 0.823022 0.427636 0.142479 0.051 Uiso 1 1 calc R U . . .
C1" C 0.2671(8) 0.4477(16) 0.2543(5) 0.037(2) Uani 1 1 d . . . . .
C3' C 0.7499(10) 0.712(2) 0.0525(7) 0.052(3) Uani 1 1 d . . . . .
H3' H 0.804141 0.711526 0.022070 0.062 Uiso 1 1 calc R U . . .
C4' C 0.6621(9) 0.879(3) 0.0257(5) 0.052(2) Uani 1 1 d . . . . .
H4' H 0.656372 0.998937 -0.021980 0.063 Uiso 1 1 calc R U . . .

loop_
_atom_site_aniso_label
_atom_site_aniso_U_11
_atom_site_aniso_U_22
_atom_site_aniso_U_33
_atom_site_aniso_U_23
_atom_site_aniso_U_13
_atom_site_aniso_U_12
Br01 0.0402(4) 0.0498(5) 0.0322(4) 0.0038(5) 0.0067(3) 0.0015(6)
O1 0.043(3) 0.037(4) 0.035(3) -0.003(3) 0.010(3) -0.002(3)
O2 0.051(4) 0.041(4) 0.032(3) -0.007(2) 0.009(3) 0.010(3)
N3 0.045(4) 0.032(5) 0.029(3) -0.002(3) 0.012(3) 0.006(3)
N1 0.042(3) 0.033(4) 0.027(3) -0.003(4) 0.010(2) -0.007(4)
C8* 0.044(5) 0.037(5) 0.033(4) 0.005(3) 0.012(4) -0.006(4)
C2'* 0.048(5) 0.039(5) 0.029(4) -0.005(3) 0.012(4) -0.002(4)
C2 0.035(4) 0.035(5) 0.026(3) 0.001(3) 0.006(3) 0.002(3)
C" 0.036(4) 0.050(5) 0.031(3) 0.006(6) 0.012(3) -0.005(6)
C1' 0.046(5) 0.031(5) 0.034(4) -0.007(4) 0.014(4) -0.006(4)
C9 0.031(4) 0.051(6) 0.023(3) -0.004(3) 0.005(3) 0.002(3)
C4 0.040(5) 0.038(5) 0.024(3) 0.004(3) 0.006(3) 0.006(4)
C4" 0.049(6) 0.054(6) 0.032(4) 0.005(4) 0.008(4) 0.012(5)
C8 0.038(5) 0.035(5) 0.035(4) 0.007(3) 0.009(4) -0.003(4)
C' 0.039(4) 0.035(6) 0.035(3) 0.000(4) 0.012(3) 0.006(4)
C7* 0.047(4) 0.041(6) 0.036(3) 0.004(5) 0.010(3) -0.014(6)
C2"* 0.054(6) 0.036(5) 0.036(4) 0.000(3) 0.021(4) 0.002(4)
C3'* 0.056(5) 0.044(5) 0.033(3) 0.004(6) 0.008(3) 0.000(7)
C6 0.046(5) 0.027(4) 0.026(4) 0.000(3) 0.012(3) 0.003(4)
C5 0.039(5) 0.028(4) 0.031(4) -0.001(3) 0.008(3) -0.003(4)
C3"* 0.047(5) 0.055(7) 0.039(4) 0.000(5) 0.017(3) 0.000(6)
C3" 0.062(7) 0.044(6) 0.038(5) 0.004(4) 0.016(5) 0.004(5)
C7 0.057(6) 0.036(5) 0.032(4) 0.001(4) 0.020(4) -0.001(4)
C2" 0.048(5) 0.041(6) 0.035(4) -0.002(4) 0.013(4) 0.000(4)
C2' 0.048(5) 0.039(5) 0.043(4) -0.006(4) 0.018(4) -0.009(4)
C1" 0.051(5) 0.036(7) 0.029(3) 0.000(3) 0.020(3) 0.006(4)
C3' 0.055(6) 0.059(7) 0.048(5) -0.009(5) 0.025(5) -0.012(6)
C4' 0.079(6) 0.043(5) 0.034(4) -0.005(6) 0.019(4) -0.014(8)

loop_
_atom_type_symbol
_atom_type_description
_atom_type_scat_dispersion_real
_atom_type_scat_dispersion_imag
_atom_type_scat_source
C C 0.0181 0.0091 'International Tables Vol C Tables 4.2.6.8 and 6.1.1.4'
H H 0.0000 0.0000 'International Tables Vol C Tables 4.2.6.8 and 6.1.1.4'
N N 0.0311 0.0180 'International Tables Vol C Tables 4.2.6.8 and 6.1.1.4'
O O 0.0492 0.0322 'International Tables Vol C Tables 4.2.6.8 and 6.1.1.4'
Br Br -0.6763 1.2805 'International Tables Vol C Tables 4.2.6.8 and 6.1.1.4'

loop_
_exptl_crystal_face_index_h
_exptl_crystal_face_index_k
_exptl_crystal_face_index_l
_exptl_crystal_face_perp_dist
0 0 -1 0.0191
0 0 1 0.0175
0 1 0 0.0739
0 -1 0 0.0739
1 0 -1 0.0414
-1 0 1 0.0201
1 0 1 0.0299
-1 0 -1 0.0160

loop_
_geom_angle_atom_site_label_1
_geom_angle_atom_site_label_2
_geom_angle_atom_site_label_3
_geom_angle
_geom_angle_site_symmetry_1
_geom_angle_site_symmetry_3
_geom_angle_publ_flag
C2 N3 C" 122.5(8) . . ?
C4 N3 C2 112.6(7) . . ?
C4 N3 C" 124.8(8) . . ?
C2 N1 C' 123.9(8) . . ?
C2 N1 C5 112.1(7) . . ?
C' N1 C5 122.5(7) . . ?
C9 C8* H8* 120.6 . . ?
C9 C8* C7* 118.8(8) . . ?
C7* C8* H8* 120.6 . . ?
C1' C2'* H2'* 119.3 . . ?
C3'* C2'* H2'* 119.3 . . ?
C3'* C2'* C1' 121.5(9) . . ?
O1 C2 N3 124.3(8) . . ?
O1 C2 N1 127.9(8) . . ?
N1 C2 N3 107.8(7) . . ?
N3 C" H"A 108.9 . . ?
N3 C" H"B 108.9 . . ?
N3 C" C1" 113.2(7) . . ?
H"A C" H"B 107.8 . . ?
C1" C" H"A 108.9 . . ?
C1" C" H"B 108.9 . . ?
C2'* C1' C' 122.7(8) . . ?
C2'* C1' C2' 117.9(9) . . ?
C2' C1' C' 119.3(8) . . ?
C8* C9 Br01 117.8(7) . . ?
C8* C9 C8 122.1(8) . . ?
C8 C9 Br01 120.1(7) . . ?
O2 C4 N3 128.2(8) . . ?
O2 C4 C5 126.3(8) . . ?
N3 C4 C5 105.5(7) . . ?
C3"* C4" H4" 120.5 . . ?
C3"* C4" C3" 119.0(9) . . ?
C3" C4" H4" 120.5 . . ?
C9 C8 H8 121.1 . . ?
C7 C8 C9 117.7(9) . . ?
C7 C8 H8 121.1 . . ?
N1 C' C1' 114.3(8) . . ?
N1 C' H'A 108.7 . . ?
N1 C' H'B 108.7 . . ?
C1' C' H'A 108.7 . . ?
C1' C' H'B 108.7 . . ?
H'A C' H'B 107.6 . . ?
C8* C7* H7* 119.5 . . ?
C6 C7* C8* 121.0(9) . . ?
C6 C7* H7* 119.5 . . ?
C3"* C2"* H2"* 119.9 . . ?
C1" C2"* H2"* 119.9 . . ?
C1" C2"* C3"* 120.2(9) . . ?
C2'* C3'* H3'* 120.2 . . ?
C2'* C3'* C4' 119.7(11) . . ?
C4' C3'* H3'* 120.2 . . ?
C7* C6 C5 119.6(8) . . ?
C7 C6 C7* 118.6(8) . . ?
C7 C6 C5 121.7(8) . . ?
N1 C5 C4 101.9(7) . . ?
N1 C5 C6 111.8(7) . . ?
N1 C5 H5 110.4 . . ?
C4 C5 H5 110.4 . . ?
C6 C5 C4 111.5(7) . . ?
C6 C5 H5 110.4 . . ?
C4" C3"* C2"* 120.5(10) . . ?
C4" C3"* H3"* 119.8 . . ?
C2"* C3"* H3"* 119.8 . . ?
C4" C3" H3" 119.4 . . ?
C4" C3" C2" 121.3(10) . . ?
C2" C3" H3" 119.4 . . ?
C8 C7 H7 119.1 . . ?
C6 C7 C8 121.8(8) . . ?
C6 C7 H7 119.1 . . ?
C3" C2" H2" 119.8 . . ?
C3" C2" C1" 120.4(10) . . ?
C1" C2" H2" 119.8 . . ?
C1' C2' H2' 119.7 . . ?
C3' C2' C1' 120.6(10) . . ?
C3' C2' H2' 119.7 . . ?
C2"* C1" C" 118.3(8) . . ?
C2" C1" C" 123.1(9) . . ?
C2" C1" C2"* 118.6(9) . . ?
C2' C3' H3' 119.8 . . ?
C4' C3' C2' 120.3(9) . . ?
C4' C3' H3' 119.8 . . ?
C3'* C4' H4' 120.0 . . ?
C3' C4' C3'* 120.0(11) . . ?
C3' C4' H4' 120.0 . . ?

loop_
_geom_bond_atom_site_label_1
_geom_bond_atom_site_label_2
_geom_bond_distance
_geom_bond_site_symmetry_2
_geom_bond_publ_flag
Br01 C9 1.908(8) . ?
O1 C2 1.226(10) . ?
O2 C4 1.210(10) . ?
N3 C2 1.385(10) . ?
N3 C" 1.455(10) . ?
N3 C4 1.376(12) . ?
N1 C2 1.351(11) . ?
N1 C' 1.454(9) . ?
N1 C5 1.459(12) . ?
C8* H8* 0.9500 . ?
C8* C9 1.372(12) . ?
C8* C7* 1.389(13) . ?
C2'* H2'* 0.9500 . ?
C2'* C1' 1.384(14) . ?
C2'* C3'* 1.365(14) . ?
C" H"A 0.9900 . ?
C" H"B 0.9900 . ?
C" C1" 1.520(12) . ?
C1' C' 1.518(12) . ?
C1' C2' 1.394(12) . ?
C9 C8 1.390(12) . ?
C4 C5 1.538(12) . ?
C4" H4" 0.9500 . ?
C4" C3"* 1.370(17) . ?
C4" C3" 1.370(15) . ?
C8 H8 0.9500 . ?
C8 C7 1.387(13) . ?
C' H'A 0.9900 . ?
C' H'B 0.9900 . ?
C7* H7* 0.9500 . ?
C7* C6 1.387(15) . ?
C2"* H2"* 0.9500 . ?
C2"* C3"* 1.390(13) . ?
C2"* C1" 1.389(13) . ?
C3'* H3'* 0.9500 . ?
C3'* C4' 1.389(13) . ?
C6 C5 1.513(12) . ?
C6 C7 1.384(14) . ?
C5 H5 1.0000 . ?
C3"* H3"* 0.9500 . ?
C3" H3" 0.9500 . ?
C3" C2" 1.373(14) . ?
C7 H7 0.9500 . ?
C2" H2" 0.9500 . ?
C2" C1" 1.380(13) . ?
C2' H2' 0.9500 . ?
C2' C3' 1.379(15) . ?
C3' H3' 0.9500 . ?
C3' C4' 1.359(18) . ?
C4' H4' 0.9500 . ?

loop_
_geom_torsion_atom_site_label_1
_geom_torsion_atom_site_label_2
_geom_torsion_atom_site_label_3
_geom_torsion_atom_site_label_4
_geom_torsion
_geom_torsion_site_symmetry_1
_geom_torsion_site_symmetry_2
_geom_torsion_site_symmetry_3
_geom_torsion_site_symmetry_4
_geom_torsion_publ_flag
Br01 C9 C8 C7 179.1(7) . . . . ?
O2 C4 C5 N1 -177.4(8) . . . . ?
O2 C4 C5 C6 63.2(11) . . . . ?
N3 C" C1" C2"* 149.0(9) . . . . ?
N3 C" C1" C2" -34.8(14) . . . . ?
N3 C4 C5 N1 2.9(8) . . . . ?
N3 C4 C5 C6 -116.6(8) . . . . ?
C8* C9 C8 C7 -1.2(13) . . . . ?
C8* C7* C6 C5 178.3(9) . . . . ?
C8* C7* C6 C7 0.6(15) . . . . ?
C2'* C1' C' N1 -14.5(12) . . . . ?
C2'* C1' C2' C3' 0.0(14) . . . . ?
C2'* C3'* C4' C3' 1.8(17) . . . . ?
C2 N3 C" C1" -71.6(13) . . . . ?
C2 N3 C4 O2 176.3(8) . . . . ?
C2 N3 C4 C5 -4.0(9) . . . . ?
C2 N1 C' C1' 92.4(12) . . . . ?
C2 N1 C5 C4 -1.0(9) . . . . ?
C2 N1 C5 C6 118.3(8) . . . . ?
C" N3 C2 O1 -0.2(12) . . . . ?
C" N3 C2 N1 -178.8(8) . . . . ?
C" N3 C4 O2 -1.4(14) . . . . ?
C" N3 C4 C5 178.3(8) . . . . ?
C1' C2'* C3'* C4' -0.7(16) . . . . ?
C1' C2' C3' C4' 1.1(15) . . . . ?
C9 C8* C7* C6 -0.4(15) . . . . ?
C9 C8 C7 C6 1.5(13) . . . . ?
C4 N3 C2 O1 -178.0(8) . . . . ?
C4 N3 C2 N1 3.5(9) . . . . ?
C4 N3 C" C1" 105.9(9) . . . . ?
C4" C3" C2" C1" 1.9(15) . . . . ?
C' N1 C2 O1 14.3(15) . . . . ?
C' N1 C2 N3 -167.2(8) . . . . ?
C' N1 C5 C4 165.2(8) . . . . ?
C' N1 C5 C6 -75.6(10) . . . . ?
C' C1' C2' C3' -179.0(9) . . . . ?
C7* C8* C9 Br01 -179.6(7) . . . . ?
C7* C8* C9 C8 0.7(14) . . . . ?
C7* C6 C5 N1 -57.4(11) . . . . ?
C7* C6 C5 C4 55.9(11) . . . . ?
C7* C6 C7 C8 -1.2(13) . . . . ?
C3'* C2'* C1' C' 178.8(9) . . . . ?
C3'* C2'* C1' C2' -0.1(14) . . . . ?
C5 N1 C2 O1 -179.8(8) . . . . ?
C5 N1 C2 N3 -1.3(10) . . . . ?
C5 N1 C' C1' -72.0(10) . . . . ?
C5 C6 C7 C8 -178.8(8) . . . . ?
C3"* C4" C3" C2" -1.2(15) . . . . ?
C3"* C2"* C1" C" 178.0(9) . . . . ?
C3"* C2"* C1" C2" 1.5(13) . . . . ?
C3" C4" C3"* C2"* 0.7(15) . . . . ?
C3" C2" C1" C" -178.3(9) . . . . ?
C3" C2" C1" C2"* -2.0(13) . . . . ?
C7 C6 C5 N1 120.2(9) . . . . ?
C7 C6 C5 C4 -126.5(9) . . . . ?
C2' C1' C' N1 164.4(8) . . . . ?
C2' C3' C4' C3'* -1.9(17) . . . . ?
C1" C2"* C3"* C4" -0.9(15) . . . . ?

loop_
_exptl_oxdiff_crystal_face_indexfrac_h
_exptl_oxdiff_crystal_face_indexfrac_k
_exptl_oxdiff_crystal_face_indexfrac_l
_exptl_oxdiff_crystal_face_x
_exptl_oxdiff_crystal_face_y
_exptl_oxdiff_crystal_face_z
-0.0007 0.0000 -0.9990 -0.0978 -0.0030 0.0412
0.0007 -0.0000 0.9990 0.0978 0.0030 -0.0412
0.0009 1.0007 -0.0021 0.0934 -0.1879 0.2078
-0.0009 -1.0007 0.0021 -0.0934 0.1879 -0.2078
1.0001 0.0004 -1.0002 -0.0295 0.0925 0.0971
-1.0001 -0.0004 1.0002 0.0295 -0.0925 -0.0971
1.0015 0.0004 0.9977 0.1661 0.0985 0.0148
-1.0015 -0.0004 -0.9977 -0.1661 -0.0985 -0.0148
